data_2200520
loop_
_publ_author_name
'Thadani, Avinash N.'
'Batey, Robert A.'
'Lough, Alan J.'

_publ_section_title
;
 4,5,7,8-Tetrahydro-2-(2-propenyl)-6<i>H</i>-[1,3,6,2]dioxazaborocine
;
_journal_issue 8
_journal_name_full 'Acta Crystallographica Section E'
_journal_page_first o762
_journal_page_last o763
_journal_paper_doi 10.1107/S1600536801011679
_journal_volume 57
_journal_year 2001
_chemical_formula_iupac 'C7 H14 B N O2'
_chemical_formula_moiety 'C7 H14 B N O2'
_chemical_formula_sum 'C7 H14 B N O2'
_chemical_formula_weight 155.00
_chemical_name_systematic
;
 4,5,7,8-Tetrahydro-2-(2-Propenyl)-6H-[1,3,6,2]-dioxazaborocine
;
_space_group_IT_number 15
_symmetry_cell_setting monoclinic
_symmetry_space_group_name_Hall '-C 2yc'
_symmetry_space_group_name_H-M 'C 1 2/c 1'
_cell_angle_alpha 90.00
_cell_angle_beta 100.524(7)
_cell_angle_gamma 90.00
_cell_formula_units_Z 8
_cell_length_a 21.1480(17)
_cell_length_b 8.5399(11)
_cell_length_c 9.4229(10)
_cell_measurement_reflns_used 6734
_cell_measurement_temperature 100.0(10)
_cell_measurement_theta_max 26.19
_cell_measurement_theta_min 4.10
_cell_volume 1673.2(3)
_computing_cell_refinement 'DENZO-SMN (Otwinowski & Minor, 1997)'
_computing_data_collection 'COLLECT (Nonius, 1997-2001)'
_computing_data_reduction DENZO-SMN
_computing_molecular_graphics SHELXTL
_computing_publication_material SHELXTL
_computing_structure_refinement SHELXTL
_computing_structure_solution 'SHELXTL (Sheldrick, 1999)'
_diffrn_ambient_temperature 100.0(10)
_diffrn_detector_area_resol_mean 9
_diffrn_measured_fraction_theta_full .990
_diffrn_measured_fraction_theta_max .990
_diffrn_measurement_device_type 'Nonius Kappa-CCD'
_diffrn_measurement_method '\f scans and \w scans with \k offsets'
_diffrn_radiation_monochromator graphite
_diffrn_radiation_source 'fine-focus sealed tube'
_diffrn_radiation_type MoK\a
_diffrn_radiation_wavelength .71073
_diffrn_reflns_av_R_equivalents .138
_diffrn_reflns_av_sigmaI/netI .1017
_diffrn_reflns_limit_h_max 26
_diffrn_reflns_limit_h_min -26
_diffrn_reflns_limit_k_max 10
_diffrn_reflns_limit_k_min -10
_diffrn_reflns_limit_l_max 11
_diffrn_reflns_limit_l_min -11
_diffrn_reflns_number 6735
_diffrn_reflns_theta_full 26.19
_diffrn_reflns_theta_max 26.19
_diffrn_reflns_theta_min 4.10
_diffrn_standards_number 0
_exptl_absorpt_coefficient_mu .086
_exptl_absorpt_correction_T_max .994
_exptl_absorpt_correction_T_min .966
_exptl_absorpt_correction_type multi-scan
_exptl_absorpt_process_details '(DENZO-SMN; Otwinowski & Minor, 1997)'
_exptl_crystal_colour colorless
_exptl_crystal_density_diffrn 1.231
_exptl_crystal_density_method 'not measured'
_exptl_crystal_description needle
_exptl_crystal_F_000 672
_exptl_crystal_size_max .40
_exptl_crystal_size_mid .10
_exptl_crystal_size_min .07
_refine_diff_density_max .281
_refine_diff_density_min -.327
_refine_ls_extinction_method none
_refine_ls_goodness_of_fit_ref .987
_refine_ls_hydrogen_treatment constr
_refine_ls_matrix_type full
_refine_ls_number_parameters 101
_refine_ls_number_reflns 1668
_refine_ls_number_restraints 0
_refine_ls_restrained_S_all .987
_refine_ls_R_factor_all .1201
_refine_ls_R_factor_gt .0630
_refine_ls_shift/su_max <0.001
_refine_ls_shift/su_mean .000
_refine_ls_structure_factor_coef Fsqd
_refine_ls_weighting_details 'calc w = 1/[\s^2^(Fo^2^)+(0.0903P)^2^] where P = (Fo^2^+2Fc^2^)/3'
_refine_ls_weighting_scheme calc
_refine_ls_wR_factor_ref .1760
_reflns_number_gt 978
_reflns_number_total 1668
_reflns_threshold_expression I>2\s(I)
_cod_data_source_file om6035.cif
_cod_data_source_block I
_cod_depositor_comments
;
The following automatic conversions were performed:
'_symmetry_cell_setting' value 'Monoclinic' changed to 'monoclinic'
according to '/home/saulius/struct/CIF-dictionaries/cif_core.dic'
dictionary named 'cif_core.dic' version 2.4.1 from 2010-06-29.

Automatic conversion script
Id: cif_fix_enum 1527 2010-12-29 10:47:43Z saulius 

The following automatic conversions were performed:

'_symmetry_cell_setting' value 'Monoclinic' changed to 'monoclinic'
according to /home/saulius/struct/CIF-dictionaries/cif_core.dic
dictionary named 'cif_core.dic' version 2.4.1 from 2010-06-29.

Automatic conversion script
Id: cif_fix_values 1715 2011-07-08 13:25:40Z adriana 
;
_cod_original_sg_symbol_H-M 'C 2/c'
_cod_database_code 2200520
_cod_database_fobs_code 2200520

loop_
_symmetry_equiv_pos_as_xyz
'x, y, z'
'-x, y, -z+1/2'
'x+1/2, y+1/2, z'
'-x+1/2, y+1/2, -z+1/2'
'-x, -y, -z'
'x, -y, z-1/2'
'-x+1/2, -y+1/2, -z'
'x+1/2, -y+1/2, z-1/2'

loop_
_atom_site_label
_atom_site_fract_x
_atom_site_fract_y
_atom_site_fract_z
_atom_site_U_iso_or_equiv
_atom_site_adp_type
_atom_site_calc_flag
_atom_site_refinement_flags
_atom_site_occupancy
_atom_site_disorder_assembly
_atom_site_disorder_group
_atom_site_type_symbol
O1 .41836(8) .0141(2) .5642(2) .0274(5) Uani d . 1 . . O
O2 .30289(9) .0089(3) .4862(2) .0316(6) Uani d . 1 . . O
N1 .37166(10) -.0895(3) .3277(2) .0260(6) Uani d . 1 . . N
H1C .3760 -.0462 .2395 .031 Uiso calc R 1 . . H
C1 .36857(13) .2228(3) .3826(3) .0303(7) Uani d . 1 . . C
H1A .4116 .2389 .3575 .036 Uiso calc R 1 . . H
H1B .3361 .2331 .2930 .036 Uiso calc R 1 . . H
C2 .35697(13) .3458(4) .4873(3) .0310(7) Uani d . 1 . . C
H2A .3134 .3649 .4947 .037 Uiso calc R 1 . . H
C3 .40050(15) .4301(4) .5700(4) .0393(8) Uani d . 1 . . C
H3A .4448 .4156 .5668 .047 Uiso calc R 1 . . H
H3B .3879 .5058 .6332 .047 Uiso calc R 1 . . H
C4 .43536(13) -.1462(4) .5535(3) .0299(7) Uani d . 1 . . C
H4A .4052 -.2148 .5935 .036 Uiso calc R 1 . . H
H4B .4795 -.1657 .6065 .036 Uiso calc R 1 . . H
C5 .43104(12) -.1760(4) .3935(3) .0273(7) Uani d . 1 . . C
H5A .4692 -.1344 .3591 .033 Uiso calc R 1 . . H
H5B .4269 -.2893 .3713 .033 Uiso calc R 1 . . H
C6 .26518(13) -.0741(4) .3716(3) .0336(8) Uani d . 1 . . C
H6A .2446 -.0010 .2955 .040 Uiso calc R 1 . . H
H6B .2312 -.1346 .4067 .040 Uiso calc R 1 . . H
C7 .31068(12) -.1828(4) .3135(3) .0283(7) Uani d . 1 . . C
H7A .3176 -.2803 .3710 .034 Uiso calc R 1 . . H
H7B .2940 -.2099 .2114 .034 Uiso calc R 1 . . H
B1 .36479(14) .0496(4) .4468(4) .0271(8) Uani d . 1 . . B

loop_
_atom_site_aniso_label
_atom_site_aniso_U_11
_atom_site_aniso_U_22
_atom_site_aniso_U_33
_atom_site_aniso_U_12
_atom_site_aniso_U_13
_atom_site_aniso_U_23
O1 .0306(10) .0247(12) .0270(11) .0029(8) .0056(8) -.0009(9)
O2 .0298(11) .0362(13) .0306(12) -.0033(8) .0099(8) -.0060(10)
N1 .0287(12) .0253(15) .0251(14) .0000(10) .0078(9) -.0003(10)
C1 .0314(15) .0296(18) .0311(17) .0050(12) .0092(12) .0019(14)
C2 .0350(15) .0248(17) .0345(17) .0033(13) .0100(12) .0026(14)
C3 .0457(18) .0278(19) .046(2) .0017(14) .0117(15) .0001(15)
C4 .0326(15) .0269(18) .0299(17) .0027(12) .0052(12) -.0012(13)
C5 .0242(14) .0276(17) .0308(16) .0028(12) .0071(11) -.0015(13)
C6 .0314(15) .0363(19) .0336(18) -.0003(13) .0073(12) -.0041(14)
C7 .0316(14) .0257(17) .0284(16) -.0032(12) .0079(11) -.0021(12)
B1 .0271(17) .028(2) .0261(18) .0007(13) .0046(13) -.0061(14)

loop_
_atom_type_symbol
_atom_type_description
_atom_type_scat_dispersion_real
_atom_type_scat_dispersion_imag
_atom_type_scat_source
C C .0033 .0016 'International Tables Vol C Tables 4.2.6.8 and 6.1.1.4'
H H .0000 .0000 'International Tables Vol C Tables 4.2.6.8 and 6.1.1.4'
B B .0013 .0007 'International Tables Vol C Tables 4.2.6.8 and 6.1.1.4'
N N .0061 .0033 'International Tables Vol C Tables 4.2.6.8 and 6.1.1.4'
O O .0106 .0060 'International Tables Vol C Tables 4.2.6.8 and 6.1.1.4'

loop_
_geom_angle_atom_site_label_1
_geom_angle_atom_site_label_2
_geom_angle_atom_site_label_3
_geom_angle
_geom_angle_publ_flag
C4 O1 B1 108.4(2) ?
C6 O2 B1 109.3(2) ?
C5 N1 C7 114.8(2) ?
C5 N1 B1 104.16(19) ?
C7 N1 B1 105.11(19) ?
C5 N1 H1C 110.8 ?
C7 N1 H1C 110.8 ?
B1 N1 H1C 110.8 ?
C2 C1 B1 112.0(2) ?
C2 C1 H1A 109.2 ?
B1 C1 H1A 109.2 ?
C2 C1 H1B 109.2 ?
B1 C1 H1B 109.2 ?
H1A C1 H1B 107.9 ?
C3 C2 C1 126.8(3) ?
C3 C2 H2A 116.6 ?
C1 C2 H2A 116.6 ?
C2 C3 H3A 120.0 ?
C2 C3 H3B 120.0 ?
H3A C3 H3B 120.0 ?
O1 C4 C5 105.2(2) ?
O1 C4 H4A 110.7 ?
C5 C4 H4A 110.7 ?
O1 C4 H4B 110.7 ?
C5 C4 H4B 110.7 ?
H4A C4 H4B 108.8 ?
N1 C5 C4 102.9(2) ?
N1 C5 H5A 111.2 ?
C4 C5 H5A 111.2 ?
N1 C5 H5B 111.2 ?
C4 C5 H5B 111.2 ?
H5A C5 H5B 109.1 ?
O2 C6 C7 106.1(2) ?
O2 C6 H6A 110.5 ?
C7 C6 H6A 110.5 ?
O2 C6 H6B 110.5 ?
C7 C6 H6B 110.5 ?
H6A C6 H6B 108.7 ?
N1 C7 C6 103.6(2) ?
N1 C7 H7A 111.0 ?
C6 C7 H7A 111.0 ?
N1 C7 H7B 111.0 ?
C6 C7 H7B 111.0 ?
H7A C7 H7B 109.0 ?
O1 B1 O2 111.3(2) y
O1 B1 C1 113.0(2) ?
O2 B1 C1 115.0(2) ?
O1 B1 N1 102.2(2) y
O2 B1 N1 101.2(2) y
C1 B1 N1 112.8(2) y

loop_
_geom_bond_atom_site_label_1
_geom_bond_atom_site_label_2
_geom_bond_site_symmetry_2
_geom_bond_distance
_geom_bond_publ_flag
O1 C4 . 1.424(4) ?
O1 B1 . 1.463(4) y
O2 C6 . 1.411(3) ?
O2 B1 . 1.466(4) y
N1 C5 . 1.491(3) ?
N1 C7 . 1.501(3) ?
N1 B1 . 1.659(4) y
N1 H1C . .9300 ?
C1 C2 . 1.492(4) ?
C1 B1 . 1.606(4) y
C1 H1A . .9900 ?
C1 H1B . .9900 ?
C2 C3 . 1.308(4) ?
C2 H2A . .9500 ?
C3 H3A . .9500 ?
C3 H3B . .9500 ?
C4 C5 . 1.515(4) ?
C4 H4A . .9900 ?
C4 H4B . .9900 ?
C5 H5A . .9900 ?
C5 H5B . .9900 ?
C6 C7 . 1.510(4) ?
C6 H6A . .9900 ?
C6 H6B . .9900 ?
C7 H7A . .9900 ?
C7 H7B . .9900 ?

loop_
_geom_hbond_atom_site_label_D
_geom_hbond_atom_site_label_H
_geom_hbond_atom_site_label_A
_geom_hbond_site_symmetry_A
_geom_hbond_distance_DH
_geom_hbond_distance_HA
_geom_hbond_distance_DA
_geom_hbond_angle_DHA
N1 H1C O1 6 .93 2.04 2.907(3) 155.4

loop_
_cod_related_entry_id
_cod_related_entry_database
_cod_related_entry_code
1 ChemSpider 8504946
